data_7000553
loop_
_publ_author_name
'Weber, Lothar'
'Werner, Vanessa'
'Fox, Mark A.'
'Marder, Todd B.'
'Schwedler, Stefanie'
'Brockhinke, Andreas'
'Stammler, Hans-Georg'
'Neumann, Beate'

_publ_section_title
;
 Synthetic, structural, photophysical and computational studies of
 \p-conjugated bis- and tris-1,3,2-benzodiazaboroles and related
 bis(boryl) dithiophenes
;
_journal_issue 8
_journal_name_full 'Dalton Transactions'
_journal_page_first 1339
_journal_paper_doi 10.1039/b815931a
_journal_year 2009
_chemical_formula_moiety 'C26 H32 B2 N4'
_chemical_formula_sum 'C26 H32 B2 N4'
_chemical_formula_weight 422.18
_chemical_name_systematic ?
_space_group_IT_number 14
_symmetry_cell_setting monoclinic
_symmetry_space_group_name_Hall '-P 2yn'
_symmetry_space_group_name_H-M 'P 1 21/n 1'
_atom_sites_solution_hydrogens geom
_atom_sites_solution_primary direct
_atom_sites_solution_secondary difmap
_audit_creation_method SHELXL-97
_cell_angle_alpha 90.00
_cell_angle_beta 105.6255(13)
_cell_angle_gamma 90.00
_cell_formula_units_Z 2
_cell_length_a 9.8944(2)
_cell_length_b 7.2114(2)
_cell_length_c 16.7304(3)
_cell_measurement_reflns_used 13878
_cell_measurement_temperature 100(2)
_cell_measurement_theta_max 30.034
_cell_measurement_theta_min 2.910
_cell_volume 1149.64(5)
_computing_cell_refinement 'HKL Scalepack (Otwinowski & Minor 1997)'
_computing_data_collection 'Collect, Bruker AXS, 2004'
_computing_data_reduction 'Denzo and Scalepack (Otwinowski & Minor, 1997)'
_computing_molecular_graphics 'SHELXTL-PLUS (1990)'
_computing_publication_material 'SHELXL-97 (Sheldrick, 1997)'
_computing_structure_refinement 'SHELXL-97 (Sheldrick, 1997)'
_computing_structure_solution 'SHELXS-97 (Sheldrick, 1990)'
_diffrn_ambient_temperature 100(2)
_diffrn_measured_fraction_theta_full 0.999
_diffrn_measured_fraction_theta_max 0.999
_diffrn_measurement_device_type KappaCCD
_diffrn_measurement_method CCD
_diffrn_radiation_monochromator graphite
_diffrn_radiation_source 'fine-focus sealed tube'
_diffrn_radiation_type MoK\a
_diffrn_radiation_wavelength 0.71073
_diffrn_reflns_av_R_equivalents 0.041
_diffrn_reflns_av_sigmaI/netI 0.0300
_diffrn_reflns_limit_h_max 13
_diffrn_reflns_limit_h_min -13
_diffrn_reflns_limit_k_max 10
_diffrn_reflns_limit_k_min -10
_diffrn_reflns_limit_l_max 23
_diffrn_reflns_limit_l_min -23
_diffrn_reflns_number 26453
_diffrn_reflns_theta_full 30.00
_diffrn_reflns_theta_max 30.00
_diffrn_reflns_theta_min 3.09
_exptl_absorpt_coefficient_mu 0.071
_exptl_absorpt_correction_T_max 0.9901
_exptl_absorpt_correction_T_min 0.9789
_exptl_absorpt_correction_type multi-scan
_exptl_absorpt_process_details 'Denzo and Scalepack (Otwinowski & Minor, 1997)'
_exptl_crystal_colour Colourless
_exptl_crystal_density_diffrn 1.220
_exptl_crystal_density_method 'not measured'
_exptl_crystal_description fragment
_exptl_crystal_F_000 452
_exptl_crystal_size_max 0.30
_exptl_crystal_size_mid 0.28
_exptl_crystal_size_min 0.14
_refine_diff_density_max 0.335
_refine_diff_density_min -0.208
_refine_diff_density_rms 0.046
_refine_ls_extinction_method none
_refine_ls_goodness_of_fit_ref 1.038
_refine_ls_hydrogen_treatment constr
_refine_ls_matrix_type full
_refine_ls_number_parameters 147
_refine_ls_number_reflns 3345
_refine_ls_number_restraints 0
_refine_ls_restrained_S_all 1.038
_refine_ls_R_factor_all 0.0545
_refine_ls_R_factor_gt 0.0423
_refine_ls_shift/su_max 0.000
_refine_ls_shift/su_mean 0.000
_refine_ls_structure_factor_coef Fsqd
_refine_ls_weighting_details 'calc w=1/[\s^2^(Fo^2^)+(0.0572P)^2^+0.2973P] where P=(Fo^2^+2Fc^2^)/3'
_refine_ls_weighting_scheme calc
_refine_ls_wR_factor_gt 0.1064
_refine_ls_wR_factor_ref 0.1138
_reflns_number_gt 2731
_reflns_number_total 3345
_reflns_threshold_expression >2sigma(I)
_cod_data_source_file b815931a.txt
_cod_data_source_block compound2c
_cod_depositor_comments
;
The following automatic conversions were performed:
'_symmetry_cell_setting' value 'Monoclinic' changed to 'monoclinic'
according to '/home/saulius/struct/CIF-dictionaries/cif_core.dic'
dictionary named 'cif_core.dic' version 2.4.1 from 2010-06-29.

Automatic conversion script
Id: cif_fix_enum 1527 2010-12-29 10:47:43Z saulius 
;
_cod_original_cell_volume 1149.64(4)
_cod_original_sg_symbol_H-M 'P 21/n'
_cod_database_code 7000553

loop_
_symmetry_equiv_pos_as_xyz
'x, y, z'
'-x+1/2, y+1/2, -z+1/2'
'-x, -y, -z'
'x-1/2, -y-1/2, z-1/2'

loop_
_atom_site_label
_atom_site_type_symbol
_atom_site_fract_x
_atom_site_fract_y
_atom_site_fract_z
_atom_site_U_iso_or_equiv
_atom_site_adp_type
_atom_site_occupancy
_atom_site_symmetry_multiplicity
_atom_site_calc_flag
_atom_site_refinement_flags
_atom_site_disorder_assembly
_atom_site_disorder_group
N1 N 0.48458(8) 0.28579(12) 0.27608(5) 0.01634(18) Uani 1 1 d . . .
N2 N 0.59762(8) 0.07057(12) 0.37247(5) 0.01623(18) Uani 1 1 d . . .
B1 B 0.53172(11) 0.24977(16) 0.36351(7) 0.0166(2) Uani 1 1 d . . .
C1 C 0.52289(10) 0.13596(14) 0.23424(6) 0.0163(2) Uani 1 1 d . . .
C2 C 0.59227(10) 0.00369(14) 0.29331(6) 0.0164(2) Uani 1 1 d . . .
C3 C 0.64372(10) -0.15954(15) 0.26843(6) 0.0200(2) Uani 1 1 d . . .
H3 H 0.6900 -0.2493 0.3079 0.024 Uiso 1 1 calc R . .
C4 C 0.62518(11) -0.18727(16) 0.18356(7) 0.0229(2) Uani 1 1 d . . .
H4 H 0.6603 -0.2973 0.1652 0.027 Uiso 1 1 calc R . .
C5 C 0.55638(11) -0.05724(16) 0.12534(6) 0.0224(2) Uani 1 1 d . . .
H5 H 0.5449 -0.0803 0.0680 0.027 Uiso 1 1 calc R . .
C6 C 0.50410(10) 0.10624(15) 0.14985(6) 0.0194(2) Uani 1 1 d . . .
H6 H 0.4570 0.1949 0.1100 0.023 Uiso 1 1 calc R . .
C7 C 0.41324(11) 0.44750(14) 0.23189(6) 0.0206(2) Uani 1 1 d . . .
H7A H 0.4583 0.4820 0.1879 0.025 Uiso 1 1 calc R . .
H7B H 0.4247 0.5529 0.2711 0.025 Uiso 1 1 calc R . .
C8 C 0.25744(12) 0.41497(17) 0.19273(7) 0.0267(2) Uani 1 1 d . . .
H8A H 0.2452 0.3099 0.1543 0.040 Uiso 1 1 calc R . .
H8B H 0.2157 0.5263 0.1624 0.040 Uiso 1 1 calc R . .
H8C H 0.2111 0.3877 0.2363 0.040 Uiso 1 1 calc R . .
C9 C 0.65210(11) -0.04175(15) 0.44682(6) 0.0199(2) Uani 1 1 d . . .
H9A H 0.6142 -0.1691 0.4359 0.024 Uiso 1 1 calc R . .
H9B H 0.6180 0.0105 0.4925 0.024 Uiso 1 1 calc R . .
C10 C 0.81186(11) -0.05183(17) 0.47477(7) 0.0248(2) Uani 1 1 d . . .
H10A H 0.8465 -0.1081 0.4308 0.037 Uiso 1 1 calc R . .
H10B H 0.8413 -0.1273 0.5252 0.037 Uiso 1 1 calc R . .
H10C H 0.8505 0.0735 0.4863 0.037 Uiso 1 1 calc R . .
C11 C 0.51433(10) 0.38072(14) 0.43449(6) 0.0170(2) Uani 1 1 d . . .
C12 C 0.38482(10) 0.46066(14) 0.43416(6) 0.0186(2) Uani 1 1 d . . .
H12 H 0.3048 0.4350 0.3894 0.022 Uiso 1 1 calc R . .
C13 C 0.37097(10) 0.57623(15) 0.49777(6) 0.0185(2) Uani 1 1 d . . .
H13 H 0.2816 0.6276 0.4955 0.022 Uiso 1 1 calc R . .

loop_
_atom_site_aniso_label
_atom_site_aniso_U_11
_atom_site_aniso_U_22
_atom_site_aniso_U_33
_atom_site_aniso_U_23
_atom_site_aniso_U_13
_atom_site_aniso_U_12
N1 0.0163(4) 0.0165(4) 0.0155(4) -0.0004(3) 0.0030(3) 0.0010(3)
N2 0.0154(4) 0.0185(4) 0.0142(4) 0.0008(3) 0.0030(3) 0.0013(3)
B1 0.0143(5) 0.0187(5) 0.0165(5) -0.0004(4) 0.0034(4) -0.0008(4)
C1 0.0133(4) 0.0177(5) 0.0173(4) -0.0017(3) 0.0032(3) -0.0008(3)
C2 0.0134(4) 0.0190(5) 0.0164(4) -0.0014(4) 0.0034(3) -0.0011(3)
C3 0.0176(4) 0.0202(5) 0.0212(5) -0.0014(4) 0.0038(4) 0.0018(4)
C4 0.0209(5) 0.0236(5) 0.0243(5) -0.0066(4) 0.0064(4) 0.0024(4)
C5 0.0211(5) 0.0283(6) 0.0179(5) -0.0049(4) 0.0052(4) -0.0004(4)
C6 0.0173(4) 0.0235(5) 0.0165(4) 0.0001(4) 0.0029(4) -0.0003(4)
C7 0.0228(5) 0.0177(5) 0.0195(5) 0.0020(4) 0.0028(4) 0.0017(4)
C8 0.0229(5) 0.0289(6) 0.0245(5) -0.0022(4) -0.0003(4) 0.0069(4)
C9 0.0201(5) 0.0213(5) 0.0182(4) 0.0038(4) 0.0050(4) 0.0025(4)
C10 0.0212(5) 0.0299(6) 0.0210(5) 0.0022(4) 0.0018(4) 0.0062(4)
C11 0.0186(4) 0.0163(5) 0.0158(4) 0.0013(3) 0.0041(3) 0.0011(3)
C12 0.0172(4) 0.0208(5) 0.0161(4) -0.0008(4) 0.0016(3) 0.0008(4)
C13 0.0158(4) 0.0207(5) 0.0187(4) -0.0002(4) 0.0039(3) 0.0028(4)

loop_
_atom_type_symbol
_atom_type_description
_atom_type_scat_dispersion_real
_atom_type_scat_dispersion_imag
_atom_type_scat_source
C C 0.0033 0.0016 'International Tables Vol C Tables 4.2.6.8 and 6.1.1.4'
H H 0.0000 0.0000 'International Tables Vol C Tables 4.2.6.8 and 6.1.1.4'
N N 0.0061 0.0033 'International Tables Vol C Tables 4.2.6.8 and 6.1.1.4'
B B 0.0013 0.0007 'International Tables Vol C Tables 4.2.6.8 and 6.1.1.4'

loop_
_geom_angle_atom_site_label_1
_geom_angle_atom_site_label_2
_geom_angle_atom_site_label_3
_geom_angle
_geom_angle_site_symmetry_1
_geom_angle_site_symmetry_3
_geom_angle_publ_flag
C1 N1 B1 108.29(8) . . ?
C1 N1 C7 121.70(8) . . ?
B1 N1 C7 129.97(9) . . ?
C2 N2 B1 108.14(8) . . ?
C2 N2 C9 121.81(8) . . ?
B1 N2 C9 129.84(8) . . ?
N1 B1 N2 106.45(9) . . ?
N1 B1 C11 126.40(9) . . ?
N2 B1 C11 127.15(9) . . ?
C6 C1 N1 130.49(9) . . ?
C6 C1 C2 120.91(9) . . ?
N1 C1 C2 108.60(8) . . ?
C3 C2 N2 130.75(9) . . ?
C3 C2 C1 120.73(9) . . ?
N2 C2 C1 108.51(8) . . ?
C2 C3 C4 117.86(10) . . ?
C2 C3 H3 121.1 . . ?
C4 C3 H3 121.1 . . ?
C5 C4 C3 121.41(10) . . ?
C5 C4 H4 119.3 . . ?
C3 C4 H4 119.3 . . ?
C4 C5 C6 121.00(9) . . ?
C4 C5 H5 119.5 . . ?
C6 C5 H5 119.5 . . ?
C1 C6 C5 118.09(9) . . ?
C1 C6 H6 121.0 . . ?
C5 C6 H6 121.0 . . ?
N1 C7 C8 113.02(9) . . ?
N1 C7 H7A 109.0 . . ?
C8 C7 H7A 109.0 . . ?
N1 C7 H7B 109.0 . . ?
C8 C7 H7B 109.0 . . ?
H7A C7 H7B 107.8 . . ?
C7 C8 H8A 109.5 . . ?
C7 C8 H8B 109.5 . . ?
H8A C8 H8B 109.5 . . ?
C7 C8 H8C 109.5 . . ?
H8A C8 H8C 109.5 . . ?
H8B C8 H8C 109.5 . . ?
N2 C9 C10 113.70(8) . . ?
N2 C9 H9A 108.8 . . ?
C10 C9 H9A 108.8 . . ?
N2 C9 H9B 108.8 . . ?
C10 C9 H9B 108.8 . . ?
H9A C9 H9B 107.7 . . ?
C9 C10 H10A 109.5 . . ?
C9 C10 H10B 109.5 . . ?
H10A C10 H10B 109.5 . . ?
C9 C10 H10C 109.5 . . ?
H10A C10 H10C 109.5 . . ?
H10B C10 H10C 109.5 . . ?
C12 C11 C13 116.77(9) . 3_666 ?
C12 C11 B1 122.17(9) . . ?
C13 C11 B1 121.06(9) 3_666 . ?
C13 C12 C11 121.49(9) . . ?
C13 C12 H12 119.3 . . ?
C11 C12 H12 119.3 . . ?
C12 C13 C11 121.74(9) . 3_666 ?
C12 C13 H13 119.1 . . ?
C11 C13 H13 119.1 3_666 . ?

loop_
_geom_bond_atom_site_label_1
_geom_bond_atom_site_label_2
_geom_bond_distance
_geom_bond_site_symmetry_2
_geom_bond_publ_flag
N1 C1 1.3943(13) . ?
N1 B1 1.4342(13) . ?
N1 C7 1.4572(13) . ?
N2 C2 1.3970(12) . ?
N2 B1 1.4370(14) . ?
N2 C9 1.4604(12) . ?
B1 C11 1.5627(15) . ?
C1 C6 1.3902(13) . ?
C1 C2 1.4114(14) . ?
C2 C3 1.3900(14) . ?
C3 C4 1.3962(14) . ?
C3 H3 0.9500 . ?
C4 C5 1.3907(16) . ?
C4 H4 0.9500 . ?
C5 C6 1.3927(15) . ?
C5 H5 0.9500 . ?
C6 H6 0.9500 . ?
C7 C8 1.5220(15) . ?
C7 H7A 0.9900 . ?
C7 H7B 0.9900 . ?
C8 H8A 0.9800 . ?
C8 H8B 0.9800 . ?
C8 H8C 0.9800 . ?
C9 C10 1.5246(14) . ?
C9 H9A 0.9900 . ?
C9 H9B 0.9900 . ?
C10 H10A 0.9800 . ?
C10 H10B 0.9800 . ?
C10 H10C 0.9800 . ?
C11 C12 1.4038(14) . ?
C11 C13 1.4056(13) 3_666 ?
C12 C13 1.3872(14) . ?
C12 H12 0.9500 . ?
C13 C11 1.4056(13) 3_666 ?
C13 H13 0.9500 . ?
